data_7214019
loop_
_publ_author_name
'Thu\'ery, Pierre'

_publ_section_title
;
 Metal--organic frameworks built from alkali metal ions (Li+--Cs+) and
 1,2,3,4-cyclobutanetetracarboxylic acid
;
_journal_issue 9
_journal_name_full CrystEngComm
_journal_page_first 1724
_journal_paper_doi 10.1039/c3ce41565a
_journal_volume 16
_journal_year 2014
_chemical_absolute_configuration unk
_chemical_formula_sum 'C8 H10 Li2 O10'
_chemical_formula_weight 280.04
_space_group_IT_number 19
_symmetry_cell_setting orthorhombic
_symmetry_space_group_name_Hall 'P 2ac 2ab'
_symmetry_space_group_name_H-M 'P 21 21 21'
_atom_sites_solution_hydrogens geom
_atom_sites_solution_primary direct
_atom_sites_solution_secondary difmap
_audit_creation_method SHELXL-97
_cell_angle_alpha 90.00
_cell_angle_beta 90.00
_cell_angle_gamma 90.00
_cell_formula_units_Z 4
_cell_length_a 4.9227(2)
_cell_length_b 13.9837(3)
_cell_length_c 15.7876(3)
_cell_measurement_reflns_used 26925
_cell_measurement_temperature 150(2)
_cell_measurement_theta_max 30.50
_cell_measurement_theta_min 2.96
_cell_volume 1086.78(5)
_computing_cell_refinement 'HKL2000 (Otwinowski & Minor, 1997)'
_computing_data_collection 'COLLECT (Nonius, 1998)'
_computing_data_reduction 'HKL2000 (Otwinowski & Minor, 1997)'
_computing_molecular_graphics 'SHELXTL (Sheldrick, 2008)'
_computing_publication_material 'SHELXTL (Sheldrick, 2008); PLATON (Spek, 2003)'
_computing_structure_refinement 'SHELXL-97 (Sheldrick, 2008)'
_computing_structure_solution 'SHELXS-97 (Sheldrick, 2008)'
_diffrn_ambient_temperature 150(2)
_diffrn_measured_fraction_theta_full 0.990
_diffrn_measured_fraction_theta_max 0.990
_diffrn_measurement_device_type 'Nonius Kappa-CCD area-detector diffractometer'
_diffrn_measurement_method 'two \f and three \w scans with 1\% steps (683 frames)'
_diffrn_radiation_monochromator graphite
_diffrn_radiation_source 'fine-focus sealed tube'
_diffrn_radiation_type MoK\a
_diffrn_radiation_wavelength 0.71073
_diffrn_reflns_av_R_equivalents 0.0126
_diffrn_reflns_av_unetI/netI 0.0196
_diffrn_reflns_limit_h_max 7
_diffrn_reflns_limit_h_min 0
_diffrn_reflns_limit_k_max 19
_diffrn_reflns_limit_k_min 0
_diffrn_reflns_limit_l_max 22
_diffrn_reflns_limit_l_min 0
_diffrn_reflns_number 26925
_diffrn_reflns_theta_full 30.50
_diffrn_reflns_theta_max 30.50
_diffrn_reflns_theta_min 2.96
_diffrn_standards_decay_% 0
_diffrn_standards_interval_time 0
_diffrn_standards_number 0
_exptl_absorpt_coefficient_mu 0.157
_exptl_absorpt_correction_type none
_exptl_crystal_colour colourless
_exptl_crystal_density_diffrn 1.712
_exptl_crystal_density_method 'not measured'
_exptl_crystal_description parallelepiped
_exptl_crystal_F_000 576
_exptl_crystal_size_max 0.28
_exptl_crystal_size_mid 0.15
_exptl_crystal_size_min 0.10
_refine_diff_density_max 0.282
_refine_diff_density_min -0.212
_refine_diff_density_rms 0.045
_refine_ls_abs_structure_details 'Flack H D (1983), Acta Cryst. A39, 876-881'
_refine_ls_abs_structure_Flack -0.6(10)
_refine_ls_extinction_method none
_refine_ls_goodness_of_fit_ref 1.075
_refine_ls_hydrogen_treatment constr
_refine_ls_matrix_type full
_refine_ls_number_parameters 182
_refine_ls_number_reflns 1911
_refine_ls_number_restraints 0
_refine_ls_restrained_S_all 1.075
_refine_ls_R_factor_all 0.0329
_refine_ls_R_factor_gt 0.0308
_refine_ls_shift/su_max 0.000
_refine_ls_shift/su_mean 0.000
_refine_ls_structure_factor_coef Fsqd
_refine_ls_weighting_details 'calc w=1/[\s^2^(Fo^2^)+(0.0582P)^2^+0.1623P] where P=(Fo^2^+2Fc^2^)/3'
_refine_ls_weighting_scheme calc
_refine_ls_wR_factor_gt 0.0881
_refine_ls_wR_factor_ref 0.0895
_reflns_number_gt 1803
_reflns_number_total 1911
_reflns_threshold_expression >2sigma(I)
_cod_data_source_file c3ce41565a.txt
_cod_data_source_block 1
_cod_database_code 7214019

loop_
_symmetry_equiv_pos_as_xyz
'x, y, z'
'-x+1/2, -y, z+1/2'
'-x, y+1/2, -z+1/2'
'x+1/2, -y+1/2, -z'

loop_
_atom_site_label
_atom_site_type_symbol
_atom_site_fract_x
_atom_site_fract_y
_atom_site_fract_z
_atom_site_U_iso_or_equiv
_atom_site_adp_type
_atom_site_occupancy
_atom_site_symmetry_multiplicity
_atom_site_calc_flag
_atom_site_refinement_flags
Li1 Li 0.6806(6) 0.7076(2) 0.56522(18) 0.0258(5) Uani 1 1 d .
Li2 Li 0.6576(6) 0.3057(2) 0.56084(17) 0.0249(5) Uani 1 1 d .
O1 O 0.8616(3) 0.58585(8) 0.57806(6) 0.0231(2) Uani 1 1 d .
O2 O 0.8415(2) 0.42697(7) 0.56887(6) 0.0220(2) Uani 1 1 d .
O3 O 0.3728(3) 0.29059(7) 0.64514(6) 0.0215(2) Uani 1 1 d .
O4 O 0.1334(3) 0.32790(8) 0.76125(7) 0.0231(2) Uani 1 1 d .
H4 H 0.0464 0.2739 0.7527 0.028 Uiso 1 1 d R
O5 O 0.7655(3) 0.47825(9) 0.88646(7) 0.0285(3) Uani 1 1 d .
O6 O 0.3880(2) 0.55102(8) 0.93234(6) 0.0261(2) Uani 1 1 d .
H6 H 0.4882 0.5506 0.9808 0.031 Uiso 1 1 d R
O7 O 0.1279(3) 0.68205(8) 0.76006(6) 0.0221(2) Uani 1 1 d .
O8 O 0.3806(3) 0.72011(8) 0.64705(6) 0.0224(2) Uani 1 1 d .
O9 O 0.9929(3) 0.79854(8) 0.54952(7) 0.0242(2) Uani 1 1 d .
H9A H 0.9601 0.8589 0.5617 0.029 Uiso 1 1 d R
H9B H 1.1029 0.7710 0.5862 0.029 Uiso 1 1 d R
O10 O 0.9645(2) 0.20990(8) 0.55126(6) 0.0219(2) Uani 1 1 d .
H10A H 1.0933 0.2217 0.5853 0.026 Uiso 1 1 d R
H10B H 0.9175 0.1566 0.5670 0.026 Uiso 1 1 d R
C1 C 0.5148(3) 0.50547(9) 0.65526(8) 0.0176(2) Uani 1 1 d .
H1 H 0.3461 0.5054 0.6223 0.021 Uiso 1 1 calc R
C2 C 0.5021(3) 0.42786(9) 0.72555(8) 0.0177(3) Uani 1 1 d .
H2 H 0.6861 0.4073 0.7407 0.021 Uiso 1 1 calc R
C3 C 0.4011(3) 0.50394(9) 0.78874(8) 0.0178(2) Uani 1 1 d .
H3 H 0.2027 0.5035 0.7939 0.021 Uiso 1 1 calc R
C4 C 0.5004(3) 0.58216(10) 0.72598(8) 0.0178(3) Uani 1 1 d .
H4A H 0.6842 0.6028 0.7413 0.021 Uiso 1 1 calc R
C5 C 0.7579(3) 0.50775(11) 0.59653(8) 0.0189(2) Uani 1 1 d .
C6 C 0.3262(3) 0.34213(10) 0.70831(9) 0.0184(3) Uani 1 1 d .
C7 C 0.5373(3) 0.50761(10) 0.87377(8) 0.0193(3) Uani 1 1 d .
C8 C 0.3253(3) 0.66780(10) 0.70939(9) 0.0189(3) Uani 1 1 d .

loop_
_atom_site_aniso_label
_atom_site_aniso_U_11
_atom_site_aniso_U_22
_atom_site_aniso_U_33
_atom_site_aniso_U_23
_atom_site_aniso_U_13
_atom_site_aniso_U_12
Li1 0.0263(13) 0.0256(12) 0.0253(12) 0.0019(10) 0.0008(12) 0.0007(11)
Li2 0.0247(13) 0.0250(11) 0.0249(11) -0.0016(10) 0.0023(12) 0.0005(11)
O1 0.0238(5) 0.0210(4) 0.0245(5) 0.0008(4) 0.0047(5) -0.0025(4)
O2 0.0241(5) 0.0204(4) 0.0216(4) -0.0005(4) 0.0048(5) 0.0011(4)
O3 0.0221(5) 0.0215(5) 0.0208(4) -0.0032(4) 0.0020(5) -0.0020(4)
O4 0.0232(6) 0.0213(5) 0.0248(5) -0.0018(4) 0.0058(5) -0.0053(4)
O5 0.0228(5) 0.0387(7) 0.0241(5) -0.0022(4) -0.0030(4) 0.0072(5)
O6 0.0264(5) 0.0341(6) 0.0178(4) -0.0045(4) -0.0031(5) 0.0081(5)
O7 0.0219(5) 0.0223(5) 0.0220(5) 0.0006(4) 0.0037(5) 0.0039(4)
O8 0.0242(5) 0.0211(5) 0.0220(5) 0.0033(4) 0.0017(5) 0.0007(4)
O9 0.0271(6) 0.0225(5) 0.0230(5) 0.0011(4) -0.0016(5) 0.0004(5)
O10 0.0228(5) 0.0215(5) 0.0214(5) -0.0001(4) -0.0012(5) -0.0025(4)
C1 0.0185(5) 0.0172(5) 0.0171(5) -0.0009(5) 0.0007(4) 0.0005(5)
C2 0.0180(6) 0.0168(6) 0.0183(6) -0.0002(4) 0.0000(5) -0.0003(5)
C3 0.0181(5) 0.0182(5) 0.0170(5) -0.0002(5) 0.0002(4) 0.0002(6)
C4 0.0180(6) 0.0176(6) 0.0177(6) 0.0000(4) 0.0020(5) 0.0000(5)
C5 0.0189(5) 0.0214(6) 0.0165(5) 0.0003(5) 0.0003(4) -0.0004(6)
C6 0.0189(7) 0.0171(5) 0.0192(6) 0.0014(5) -0.0001(6) 0.0019(5)
C7 0.0210(6) 0.0191(6) 0.0177(5) 0.0014(5) 0.0005(5) -0.0003(6)
C8 0.0194(7) 0.0181(6) 0.0190(6) -0.0018(5) -0.0013(6) 0.0004(5)

loop_
_atom_type_symbol
_atom_type_description
_atom_type_scat_dispersion_real
_atom_type_scat_dispersion_imag
_atom_type_scat_source
C C 0.0033 0.0016 'International Tables Vol C Tables 4.2.6.8 and 6.1.1.4'
H H 0.0000 0.0000 'International Tables Vol C Tables 4.2.6.8 and 6.1.1.4'
Li Li -0.0003 0.0001 'International Tables Vol C Tables 4.2.6.8 and 6.1.1.4'
O O 0.0106 0.0060 'International Tables Vol C Tables 4.2.6.8 and 6.1.1.4'

loop_
_geom_angle_atom_site_label_1
_geom_angle_atom_site_label_2
_geom_angle_atom_site_label_3
_geom_angle
_geom_angle_site_symmetry_1
_geom_angle_site_symmetry_3
O1 Li1 O8 110.82(14) . .
O1 Li1 O9 102.57(15) . .
O8 Li1 O9 126.70(15) . .
O1 Li1 O9 105.41(14) . 4_466
O8 Li1 O9 104.31(15) . 4_466
O9 Li1 O9 105.31(13) . 4_466
O2 Li2 O3 112.89(14) . .
O2 Li2 O10 111.92(14) . 4_456
O3 Li2 O10 104.38(15) . 4_456
O2 Li2 O10 103.70(15) . .
O3 Li2 O10 121.17(15) . .
O10 Li2 O10 102.38(12) 4_456 .
C5 O1 Li1 127.63(14) . .
C5 O2 Li2 130.46(14) . .
C6 O3 Li2 127.95(13) . .
C6 O4 H4 113.2 . .
C7 O6 H6 106.4 . .
C8 O8 Li1 128.64(13) . .
Li1 O9 Li1 115.48(9) . 4_566
Li1 O9 H9A 116.1 . .
Li1 O9 H9A 108.5 4_566 .
Li1 O9 H9B 96.5 . .
Li1 O9 H9B 106.7 4_566 .
H9A O9 H9B 112.8 . .
Li2 O10 Li2 119.20(9) 4_556 .
Li2 O10 H10A 103.0 4_556 .
Li2 O10 H10A 112.5 . .
Li2 O10 H10B 107.5 4_556 .
Li2 O10 H10B 111.7 . .
H10A O10 H10B 101.2 . .
C5 C1 C4 117.55(11) . .
C5 C1 C2 118.95(11) . .
C4 C1 C2 88.11(9) . .
C5 C1 H1 110.2 . .
C4 C1 H1 110.2 . .
C2 C1 H1 110.2 . .
C6 C2 C3 118.80(12) . .
C6 C2 C1 116.81(11) . .
C3 C2 C1 89.61(10) . .
C6 C2 H2 110.0 . .
C3 C2 H2 110.0 . .
C1 C2 H2 110.0 . .
C7 C3 C2 117.28(11) . .
C7 C3 C4 113.90(11) . .
C2 C3 C4 88.37(9) . .
C7 C3 H3 111.8 . .
C2 C3 H3 111.8 . .
C4 C3 H3 111.8 . .
C8 C4 C1 116.95(11) . .
C8 C4 C3 119.51(12) . .
C1 C4 C3 89.23(9) . .
C8 C4 H4A 109.8 . .
C1 C4 H4A 109.8 . .
C3 C4 H4A 109.8 . .
O1 C5 O2 124.39(13) . .
O1 C5 C1 119.20(13) . .
O2 C5 C1 116.40(12) . .
O3 C6 O4 124.50(14) . .
O3 C6 C2 119.86(13) . .
O4 C6 C2 115.64(12) . .
O5 C7 O6 123.52(13) . .
O5 C7 C3 123.36(13) . .
O6 C7 C3 113.03(12) . .
O8 C8 O7 124.47(14) . .
O8 C8 C4 118.54(14) . .
O7 C8 C4 117.00(12) . .

loop_
_geom_bond_atom_site_label_1
_geom_bond_atom_site_label_2
_geom_bond_distance
_geom_bond_site_symmetry_2
Li1 O1 1.932(3) .
Li1 O8 1.970(3) .
Li1 O9 2.011(3) .
Li1 O9 2.035(3) 4_466
Li1 Li1 3.422(4) 4_466
Li2 O2 1.927(3) .
Li2 O3 1.945(3) .
Li2 O10 2.021(3) 4_456
Li2 O10 2.024(3) .
Li2 Li2 3.489(4) 4_556
O1 C5 1.2404(18) .
O2 C5 1.2790(17) .
O3 C6 1.2517(17) .
O4 C6 1.2802(19) .
O4 H4 0.8784 .
O5 C7 1.2129(19) .
O6 C7 1.3278(17) .
O6 H6 0.9101 .
O7 C8 1.2747(19) .
O8 C8 1.2562(17) .
O9 Li1 2.035(3) 4_566
O9 H9A 0.8806 .
O9 H9B 0.8817 .
O10 Li2 2.021(3) 4_556
O10 H10A 0.8476 .
O10 H10B 0.8196 .
C1 C5 1.5141(18) .
C1 C4 1.5498(18) .
C1 C2 1.5533(18) .
C1 H1 0.9800 .
C2 C6 1.504(2) .
C2 C3 1.5410(18) .
C2 H2 0.9800 .
C3 C7 1.5013(18) .
C3 C4 1.5549(18) .
C3 H3 0.9800 .
C4 C8 1.499(2) .
C4 H4A 0.9800 .

loop_
_geom_hbond_atom_site_label_D
_geom_hbond_atom_site_label_H
_geom_hbond_atom_site_label_A
_geom_hbond_distance_DH
_geom_hbond_distance_HA
_geom_hbond_distance_DA
_geom_hbond_angle_DHA
_geom_hbond_site_symmetry_A
O4 H4 O7 0.88 1.56 2.4345(15) 175.6 3_546
O6 H6 O2 0.91 1.65 2.5523(15) 168.6 2_665
O9 H9A O5 0.88 2.30 2.9583(16) 131.8 3_756
O9 H9B O8 0.88 1.82 2.6864(16) 168.9 1_655
O10 H10A O3 0.85 1.93 2.7403(16) 160.4 1_655
O10 H10B O6 0.82 2.11 2.8310(16) 147.2 3_646
